data_9000369
loop_
_publ_author_name
'Pillars, W. W.'
'Peacor, D. R.'

_publ_section_title
;
 The crystal structure of beta eucryptite as a function of temperature
 T = 335 C
;
_journal_name_full 'American Mineralogist'
_journal_page_first 681
_journal_page_last 690
_journal_volume 58
_journal_year 1973
_chemical_formula_sum 'Al Li O4 Si'
_chemical_name_mineral Eucryptite
_space_group_IT_number 181
_symmetry_space_group_name_Hall 'P 64 2 (0 0 2)'
_symmetry_space_group_name_H-M 'P 64 2 2'
_cell_angle_alpha 90
_cell_angle_beta 90
_cell_angle_gamma 120
_cell_length_a 10.500
_cell_length_b 10.500
_cell_length_c 11.194
_cell_formula_units_Z 12
_cell_volume 1068.795
_database_code_amcsd 0000378
_diffrn_ambient_temperature 608.15
_exptl_crystal_density_diffrn 2.349
_cod_original_formula_sum 'Si Al Li O4'
_cod_database_code 9000369

loop_
_space_group_symop_operation_xyz
x,y,z
x,x-y,2/3-z
x-y,x,2/3+z
y,x,1/3-z
-y,x-y,1/3+z
-x+y,y,-z
-x,-y,z
-x,-x+y,2/3-z
-x+y,-x,2/3+z
-y,-x,1/3-z
y,-x+y,1/3+z
x-y,-y,-z

loop_
_atom_site_label
_atom_site_fract_x
_atom_site_fract_y
_atom_site_fract_z
_atom_site_U_iso_or_equiv
Si1 0.25020 0.00000 0.00000 0.00684
Si2 0.24740 0.49480 0.00000 0.00925
Al1 0.25300 0.00000 0.50000 0.00760
Al2 0.25030 0.50060 0.50000 0.00988
Li1 0.00000 0.00000 0.50000 0.04053
Li2 0.50000 0.00000 0.00000 0.03420
Li3 0.50000 0.00000 0.32400 0.02913
O1 0.08700 0.19450 0.24540 0.01570
O2 0.60350 0.70190 0.26530 0.01317
O3 0.10610 0.71090 0.25850 0.03268
O4 0.59240 0.20350 0.24970 0.01722

loop_
_cod_related_entry_id
_cod_related_entry_database
_cod_related_entry_code
1 AMCSD 0000378
